data_4038481
loop_
_publ_author_name
'Neal, Taylor A.'
'Eippert, Allyson B.'
'Chivington, Austin'
'Jamison, Andrew'
'Chukwuma, Chukwunalu'
'Moore, Curtis E.'
'Neal, Jennifer F.'
'Allen, Heather C.'
'Wysocki, Laura M.'
'Paul, Noel Michael'
'Badjic, Jovica D.'

_publ_section_title
;
 One-Pot Aldol Cascade for the Preparation of Isospiropyrans, Flavylium
 Salts and bis-Spiropyrans.
;
_journal_name_full 'The Journal of organic chemistry'
_journal_paper_doi 10.1021/acs.joc.0c00825
_journal_year 2020
_chemical_formula_moiety 'C16 H13 O4, Cl'
_chemical_formula_sum 'C16 H13 Cl O4'
_chemical_formula_weight 304.71
_space_group_crystal_system monoclinic
_space_group_IT_number 14
_space_group_name_Hall '-P 2ybc'
_space_group_name_H-M_alt 'P 1 21/c 1'
_atom_sites_solution_hydrogens geom
_atom_sites_solution_primary dual
_atom_sites_solution_secondary difmap
_audit_creation_date 2019-05-13
_audit_creation_method
;
Olex2 1.2
(compiled 2018.05.29 svn.r3508 for OlexSys, GUI svn.r5506)
;
_cell_angle_alpha 90
_cell_angle_beta 101.031(2)
_cell_angle_gamma 90
_cell_formula_units_Z 4
_cell_length_a 5.9006(3)
_cell_length_b 15.9293(9)
_cell_length_c 14.4042(9)
_cell_measurement_reflns_used 9907
_cell_measurement_temperature 100.0
_cell_measurement_theta_max 26.341
_cell_measurement_theta_min 3.153
_cell_volume 1328.87(13)
_computing_cell_refinement 'SAINT v8.38A (Bruker, 2017)'
_computing_data_collection 'APEX3 v2017.3-0 (Bruker, 2017)'
_computing_data_reduction 'SAINT v8.38A (Bruker, 2017)'
_computing_molecular_graphics 'Olex2 (Dolomanov et al., 2009)'
_computing_publication_material 'Olex2 (Dolomanov et al., 2009)'
_computing_structure_refinement 'ShelXL (Sheldrick, 2015)'
_computing_structure_solution 'ShelXT (Sheldrick, 2015)'
_diffrn_ambient_temperature 100.0
_diffrn_detector 'Bruker Photon II area detector'
_diffrn_detector_area_resol_mean 10.5
_diffrn_detector_type 'CMOS area detector'
_diffrn_measured_fraction_theta_full 0.999
_diffrn_measured_fraction_theta_max 0.998
_diffrn_measurement_device 'Kappa Four-Circle Diffractometer'
_diffrn_measurement_device_type 'Bruker D8 Venture'
_diffrn_measurement_method '\w and \f scans'
_diffrn_radiation_monochromator 'Curved-Graphite, Bruker TRIUMPH'
_diffrn_radiation_probe x-ray
_diffrn_radiation_type MoK\a
_diffrn_radiation_wavelength 0.71073
_diffrn_reflns_av_R_equivalents 0.0343
_diffrn_reflns_av_unetI/netI 0.0269
_diffrn_reflns_Laue_measured_fraction_full 0.999
_diffrn_reflns_Laue_measured_fraction_max 0.998
_diffrn_reflns_limit_h_max 5
_diffrn_reflns_limit_h_min -7
_diffrn_reflns_limit_k_max 19
_diffrn_reflns_limit_k_min -19
_diffrn_reflns_limit_l_max 17
_diffrn_reflns_limit_l_min -17
_diffrn_reflns_number 13855
_diffrn_reflns_point_group_measured_fraction_full 0.999
_diffrn_reflns_point_group_measured_fraction_max 0.998
_diffrn_reflns_theta_full 25.000
_diffrn_reflns_theta_max 26.380
_diffrn_reflns_theta_min 2.882
_diffrn_source 'sealed tube'
_diffrn_source_type fine-focus
_diffrn_standards_number 0
_exptl_absorpt_coefficient_mu 0.301
_exptl_absorpt_correction_T_max 0.2602
_exptl_absorpt_correction_T_min 0.2237
_exptl_absorpt_correction_type multi-scan
_exptl_absorpt_process_details
'SADABS-2016/2 (Bruker,2016/2) was used for absorption correction. wR2(int) was 0.0625 before and 0.0569 after correction. The Ratio of minimum to maximum transmission is 0.8597. The \l/2 correction factor is Not present.'
_exptl_crystal_colour Colorless
_exptl_crystal_colour_primary Colorless
_exptl_crystal_density_diffrn 1.523
_exptl_crystal_description Block
_exptl_crystal_F_000 632
_exptl_crystal_size_max 0.164
_exptl_crystal_size_mid 0.157
_exptl_crystal_size_min 0.148
_refine_diff_density_max 0.266
_refine_diff_density_min -0.263
_refine_diff_density_rms 0.057
_refine_ls_extinction_method none
_refine_ls_goodness_of_fit_ref 1.044
_refine_ls_hydrogen_treatment constr
_refine_ls_matrix_type full
_refine_ls_number_parameters 194
_refine_ls_number_reflns 2718
_refine_ls_number_restraints 0
_refine_ls_restrained_S_all 1.044
_refine_ls_R_factor_all 0.0450
_refine_ls_R_factor_gt 0.0323
_refine_ls_shift/su_max 0.001
_refine_ls_shift/su_mean 0.000
_refine_ls_structure_factor_coef Fsqd
_refine_ls_weighting_details 'w=1/[\s^2^(Fo^2^)+(0.0282P)^2^+1.1469P] where P=(Fo^2^+2Fc^2^)/3'
_refine_ls_weighting_scheme calc
_refine_ls_wR_factor_gt 0.0724
_refine_ls_wR_factor_ref 0.0809
_reflns_Friedel_coverage 0.000
_reflns_number_gt 2250
_reflns_number_total 2718
_reflns_threshold_expression 'I > 2\s(I)'
_cod_data_source_file jo0c00825_si_005.cif
_cod_data_source_block Badjic_TN_0301Neat
_cod_depositor_comments
;
The following automatic conversions were performed:

data item '_diffrn_radiation_probe' value 'X-ray' was changed to
'x-ray' in accordance with the
/home/data/users/saulius/crontab/automatic-downloads/rss-feeds/ACS/lib/dictionaries/cif_core.dic
dictionary named 'cif_core.dic' version 2.4.2 last updated on
2011-04-26.

Automatic conversion script
Id: cif_fix_values 7556 2019-12-06 15:28:31Z antanas 
;
_cod_database_code 4038481
_shelx_shelxl_version_number 2018/3
_shelx_space_group_comment
;
The symmetry employed for this shelxl refinement is uniquely defined
by the following loop, which should always be used as a source of
symmetry information in preference to the above space-group names.
They are only intended as comments.
;
_shelx_estimated_absorpt_t_max 0.957
_shelx_estimated_absorpt_t_min 0.952
_olex2_refinement_description
;
1. Fixed Uiso
 At 1.2 times of:
  All C(H) groups
 At 1.5 times of:
  All C(H,H,H) groups, All O(H) groups
2.a Aromatic/amide H refined with riding coordinates:
 C2(H2), C4(H4A), C5(H5), C8(H8), C12(H12), C14(H14), C15(H15)
2.b Idealised Me refined as rotating group:
 C16(H16A,H16B,H16C)
2.c Idealised tetrahedral OH refined as rotating group:
 O1(H1), O3(H3), O4(H4)
;
_olex2_submission_special_instructions 'No special instructions were received'

loop_
_space_group_symop_operation_xyz
'x, y, z'
'-x, y+1/2, -z+1/2'
'-x, -y, -z'
'x, -y-1/2, z-1/2'

loop_
_atom_site_label
_atom_site_type_symbol
_atom_site_fract_x
_atom_site_fract_y
_atom_site_fract_z
_atom_site_U_iso_or_equiv
_atom_site_adp_type
_atom_site_occupancy
_atom_site_site_symmetry_order
_atom_site_calc_flag
_atom_site_refinement_flags_posn
_atom_site_refinement_flags_adp
_atom_site_refinement_flags_occupancy
_atom_site_disorder_assembly
_atom_site_disorder_group
O1 O 1.2101(2) 0.44726(8) 0.60855(10) 0.0234(3) Uani 1 1 d . . . . .
H1 H 1.326229 0.439953 0.651663 0.035 Uiso 1 1 calc GR . . . .
O2 O 0.53705(19) 0.31236(7) 0.46177(8) 0.0140(3) Uani 1 1 d . . . . .
O3 O 0.0433(2) 0.12619(7) 0.36051(9) 0.0180(3) Uani 1 1 d . . . . .
H3 H -0.072814 0.098751 0.334101 0.027 Uiso 1 1 calc GR . . . .
O4 O -0.45364(19) 0.34186(7) 0.22298(9) 0.0170(3) Uani 1 1 d . . . . .
H4 H -0.471283 0.394042 0.226151 0.025 Uiso 1 1 calc GR . . . .
C1 C 0.7522(3) 0.30506(11) 0.51657(11) 0.0135(3) Uani 1 1 d . . . . .
C2 C 0.8712(3) 0.37920(11) 0.53766(12) 0.0161(4) Uani 1 1 d . . . . .
H2 H 0.804433 0.431523 0.515691 0.019 Uiso 1 1 calc R . . . .
C3 C 1.0919(3) 0.37481(11) 0.59206(12) 0.0165(4) Uani 1 1 d . . . . .
C4 C 1.1878(3) 0.29703(11) 0.62575(12) 0.0162(4) Uani 1 1 d . . . . .
H4A H 1.337934 0.295054 0.663993 0.019 Uiso 1 1 calc R . . . .
C5 C 1.0660(3) 0.22443(11) 0.60371(12) 0.0147(3) Uani 1 1 d . . . . .
H5 H 1.132892 0.172398 0.626711 0.018 Uiso 1 1 calc R . . . .
C6 C 0.8415(3) 0.22556(10) 0.54711(11) 0.0132(3) Uani 1 1 d . . . . .
C7 C 0.7037(3) 0.15402(11) 0.51738(12) 0.0142(3) Uani 1 1 d . . . . .
C8 C 0.4898(3) 0.16524(10) 0.45931(12) 0.0142(3) Uani 1 1 d . . . . .
H8 H 0.398537 0.117432 0.437737 0.017 Uiso 1 1 calc R . . . .
C9 C 0.4056(3) 0.24469(10) 0.43190(12) 0.0135(3) Uani 1 1 d . . . . .
C10 C 0.1871(3) 0.26734(10) 0.37416(12) 0.0136(3) Uani 1 1 d . . . . .
C11 C 0.0084(3) 0.20872(10) 0.34101(12) 0.0134(3) Uani 1 1 d . . . . .
C12 C -0.2026(3) 0.23609(10) 0.29076(12) 0.0141(3) Uani 1 1 d . . . . .
H12 H -0.321610 0.196458 0.269569 0.017 Uiso 1 1 calc R . . . .
C13 C -0.2424(3) 0.32054(11) 0.27104(12) 0.0137(3) Uani 1 1 d . . . . .
C14 C -0.0668(3) 0.37964(10) 0.30014(12) 0.0146(3) Uani 1 1 d . . . . .
H14 H -0.091438 0.437390 0.285035 0.018 Uiso 1 1 calc R . . . .
C15 C 0.1404(3) 0.35255(10) 0.35066(12) 0.0143(3) Uani 1 1 d . . . . .
H15 H 0.258319 0.392820 0.370855 0.017 Uiso 1 1 calc R . . . .
C16 C 0.7829(3) 0.06676(11) 0.54519(13) 0.0172(4) Uani 1 1 d . . . . .
H16A H 0.703709 0.046475 0.594762 0.026 Uiso 1 1 calc GR . . . .
H16B H 0.950005 0.066902 0.569051 0.026 Uiso 1 1 calc GR . . . .
H16C H 0.746912 0.029755 0.489982 0.026 Uiso 1 1 calc GR . . . .
Cl1 Cl -0.60713(7) 0.52413(3) 0.22424(3) 0.01928(12) Uani 1 1 d . . . . .

loop_
_atom_site_aniso_label
_atom_site_aniso_U_11
_atom_site_aniso_U_22
_atom_site_aniso_U_33
_atom_site_aniso_U_23
_atom_site_aniso_U_13
_atom_site_aniso_U_12
O1 0.0205(6) 0.0168(6) 0.0277(7) -0.0009(5) -0.0082(6) -0.0022(5)
O2 0.0121(5) 0.0133(6) 0.0153(6) 0.0002(5) -0.0008(5) -0.0001(5)
O3 0.0151(6) 0.0110(6) 0.0256(7) 0.0018(5) -0.0023(5) -0.0017(5)
O4 0.0134(5) 0.0136(6) 0.0219(7) 0.0006(5) -0.0018(5) 0.0019(5)
C1 0.0126(7) 0.0178(8) 0.0099(8) 0.0006(7) 0.0018(6) 0.0014(7)
C2 0.0166(8) 0.0147(8) 0.0162(9) -0.0002(7) 0.0007(7) 0.0013(7)
C3 0.0176(8) 0.0164(8) 0.0149(8) -0.0026(7) 0.0018(7) -0.0029(7)
C4 0.0148(8) 0.0200(9) 0.0131(8) 0.0002(7) 0.0007(7) 0.0008(7)
C5 0.0168(8) 0.0160(8) 0.0115(8) 0.0006(7) 0.0034(7) 0.0022(7)
C6 0.0138(8) 0.0153(8) 0.0108(8) -0.0001(6) 0.0035(6) 0.0004(7)
C7 0.0155(8) 0.0159(8) 0.0124(8) 0.0005(7) 0.0054(7) 0.0011(7)
C8 0.0144(7) 0.0137(8) 0.0147(8) -0.0005(7) 0.0033(7) -0.0020(7)
C9 0.0146(8) 0.0148(8) 0.0121(8) -0.0023(6) 0.0053(7) -0.0020(7)
C10 0.0127(7) 0.0159(8) 0.0123(8) -0.0002(7) 0.0031(6) 0.0005(7)
C11 0.0156(8) 0.0129(8) 0.0125(8) 0.0006(6) 0.0045(7) 0.0009(7)
C12 0.0136(8) 0.0139(8) 0.0145(8) -0.0009(7) 0.0023(7) -0.0023(6)
C13 0.0129(7) 0.0174(8) 0.0111(8) 0.0001(7) 0.0031(6) 0.0020(7)
C14 0.0173(8) 0.0122(8) 0.0145(8) 0.0016(7) 0.0033(7) 0.0005(7)
C15 0.0150(8) 0.0146(8) 0.0133(8) -0.0012(7) 0.0030(7) -0.0022(7)
C16 0.0160(8) 0.0145(8) 0.0199(9) 0.0006(7) 0.0005(7) 0.0010(7)
Cl1 0.0180(2) 0.0144(2) 0.0231(2) 0.00084(17) -0.00186(17) 0.00170(17)

loop_
_atom_type_symbol
_atom_type_description
_atom_type_scat_dispersion_real
_atom_type_scat_dispersion_imag
_atom_type_scat_source
C C 0.0033 0.0016 'International Tables Vol C Tables 4.2.6.8 and 6.1.1.4'
H H 0.0000 0.0000 'International Tables Vol C Tables 4.2.6.8 and 6.1.1.4'
Cl Cl 0.1484 0.1585 'International Tables Vol C Tables 4.2.6.8 and 6.1.1.4'
O O 0.0106 0.0060 'International Tables Vol C Tables 4.2.6.8 and 6.1.1.4'

loop_
_geom_angle_atom_site_label_1
_geom_angle_atom_site_label_2
_geom_angle_atom_site_label_3
_geom_angle
_geom_angle_site_symmetry_1
_geom_angle_site_symmetry_3
_geom_angle_publ_flag
C3 O1 H1 109.5 . . ?
C9 O2 C1 122.03(13) . . ?
C11 O3 H3 109.5 . . ?
C13 O4 H4 109.5 . . ?
O2 C1 C2 115.64(14) . . ?
O2 C1 C6 120.49(14) . . ?
C2 C1 C6 123.86(15) . . ?
C1 C2 H2 121.1 . . ?
C1 C2 C3 117.72(16) . . ?
C3 C2 H2 121.1 . . ?
O1 C3 C2 117.08(15) . . ?
O1 C3 C4 122.20(15) . . ?
C2 C3 C4 120.70(16) . . ?
C3 C4 H4A 119.8 . . ?
C5 C4 C3 120.36(15) . . ?
C5 C4 H4A 119.8 . . ?
C4 C5 H5 119.5 . . ?
C4 C5 C6 121.02(15) . . ?
C6 C5 H5 119.5 . . ?
C1 C6 C5 116.33(15) . . ?
C1 C6 C7 118.02(15) . . ?
C5 C6 C7 125.63(15) . . ?
C6 C7 C16 122.30(15) . . ?
C8 C7 C6 118.82(15) . . ?
C8 C7 C16 118.88(15) . . ?
C7 C8 H8 119.2 . . ?
C7 C8 C9 121.60(15) . . ?
C9 C8 H8 119.2 . . ?
O2 C9 C8 118.99(14) . . ?
O2 C9 C10 112.36(14) . . ?
C8 C9 C10 128.65(15) . . ?
C11 C10 C9 123.65(15) . . ?
C15 C10 C9 119.41(15) . . ?
C15 C10 C11 116.91(15) . . ?
O3 C11 C10 119.71(14) . . ?
O3 C11 C12 120.03(15) . . ?
C12 C11 C10 120.24(15) . . ?
C11 C12 H12 119.6 . . ?
C13 C12 C11 120.83(15) . . ?
C13 C12 H12 119.6 . . ?
O4 C13 C12 116.96(15) . . ?
O4 C13 C14 122.78(15) . . ?
C12 C13 C14 120.25(15) . . ?
C13 C14 H14 120.6 . . ?
C15 C14 C13 118.75(16) . . ?
C15 C14 H14 120.6 . . ?
C10 C15 H15 118.5 . . ?
C14 C15 C10 122.95(15) . . ?
C14 C15 H15 118.5 . . ?
C7 C16 H16A 109.5 . . ?
C7 C16 H16B 109.5 . . ?
C7 C16 H16C 109.5 . . ?
H16A C16 H16B 109.5 . . ?
H16A C16 H16C 109.5 . . ?
H16B C16 H16C 109.5 . . ?

loop_
_geom_bond_atom_site_label_1
_geom_bond_atom_site_label_2
_geom_bond_distance
_geom_bond_site_symmetry_2
_geom_bond_publ_flag
O1 H1 0.8400 . ?
O1 C3 1.346(2) . ?
O2 C1 1.3657(19) . ?
O2 C9 1.349(2) . ?
O3 H3 0.8400 . ?
O3 C11 1.352(2) . ?
O4 H4 0.8400 . ?
O4 C13 1.3484(19) . ?
C1 C2 1.378(2) . ?
C1 C6 1.409(2) . ?
C2 H2 0.9500 . ?
C2 C3 1.387(2) . ?
C3 C4 1.409(2) . ?
C4 H4A 0.9500 . ?
C4 C5 1.367(2) . ?
C5 H5 0.9500 . ?
C5 C6 1.417(2) . ?
C6 C7 1.417(2) . ?
C7 C8 1.386(2) . ?
C7 C16 1.496(2) . ?
C8 H8 0.9500 . ?
C8 C9 1.389(2) . ?
C9 C10 1.440(2) . ?
C10 C11 1.421(2) . ?
C10 C15 1.413(2) . ?
C11 C12 1.386(2) . ?
C12 H12 0.9500 . ?
C12 C13 1.385(2) . ?
C13 C14 1.403(2) . ?
C14 H14 0.9500 . ?
C14 C15 1.368(2) . ?
C15 H15 0.9500 . ?
C16 H16A 0.9800 . ?
C16 H16B 0.9800 . ?
C16 H16C 0.9800 . ?

loop_
_geom_hbond_atom_site_label_D
_geom_hbond_atom_site_label_H
_geom_hbond_atom_site_label_A
_geom_hbond_distance_DH
_geom_hbond_distance_HA
_geom_hbond_distance_DA
_geom_hbond_angle_DHA
_geom_hbond_site_symmetry_A
_geom_hbond_publ_flag
O1 H1 Cl1 0.84 2.27 3.0556(13) 156.6 3_666 yes
O3 H3 Cl1 0.84 2.25 3.0912(12) 175.0 2_445 yes
O4 H4 Cl1 0.84 2.22 3.0424(13) 166.2 . yes
